data_1573954
loop_
_publ_author_name
'Chu, Lizhi'
'Ma, Chenglin'
'Zhang, Li'
'Zhou, Yannan'
'Song, Jingru'
'Sun, Qikun'
'Zhang, Shi-Tong'
'Yang, Wenjun'
'Xue, Shanfeng'

_publ_section_title
;
 Multifunctional oxadiazole-based ultraviolet-emitting materials used as
 hosts for multicolor phosphorescence.
;
_journal_issue 12
_journal_name_full 'Chemical science'
_journal_page_first 5252
_journal_page_last 5259
_journal_paper_doi 10.1039/d5sc00374a
_journal_volume 16
_journal_year 2025
_chemical_formula_moiety 'C41 H26 N4 O'
_chemical_formula_sum 'C41 H26 N4 O'
_chemical_formula_weight 590.66
_space_group_crystal_system monoclinic
_space_group_IT_number 14
_space_group_name_Hall '-P 2yn'
_space_group_name_H-M_alt 'P 1 21/n 1'
_atom_sites_solution_hydrogens geom
_atom_sites_solution_primary dual
_audit_creation_date 2024-05-26
_audit_creation_method
;
Olex2 1.2
(compiled 2018.05.29 svn.r3508 for OlexSys, GUI svn.r5506)
;
_audit_update_record
;
2024-12-16 deposited with the CCDC.	2025-02-18 downloaded from the CCDC.
;
_cell_angle_alpha 90
_cell_angle_beta 95.4430(10)
_cell_angle_gamma 90
_cell_formula_units_Z 4
_cell_length_a 5.50500(10)
_cell_length_b 19.8183(3)
_cell_length_c 27.3727(4)
_cell_measurement_reflns_used 9962
_cell_measurement_temperature 298(2)
_cell_measurement_theta_max 68.34
_cell_measurement_theta_min 2.76
_cell_volume 2972.89(8)
_computing_cell_refinement 'SAINT V8.40B (?, 2016)'
_computing_data_reduction 'SAINT V8.40B (?, 2016)'
_computing_molecular_graphics 'Olex2 (Dolomanov et al., 2009)'
_computing_publication_material 'Olex2 (Dolomanov et al., 2009)'
_computing_structure_refinement 'ShelXL (Sheldrick, 2015)'
_computing_structure_solution 'ShelXT (Sheldrick, 2015)'
_diffrn_ambient_temperature 298.0
_diffrn_measured_fraction_theta_full 0.996
_diffrn_measured_fraction_theta_max 0.994
_diffrn_measurement_device_type 'CCD area detector'
_diffrn_measurement_method 'phi and omega scans'
_diffrn_radiation_monochromator graphite
_diffrn_radiation_type CuK\a
_diffrn_radiation_wavelength 1.54178
_diffrn_reflns_av_R_equivalents 0.0499
_diffrn_reflns_av_unetI/netI 0.0342
_diffrn_reflns_Laue_measured_fraction_full 0.996
_diffrn_reflns_Laue_measured_fraction_max 0.994
_diffrn_reflns_limit_h_max 6
_diffrn_reflns_limit_h_min -6
_diffrn_reflns_limit_k_max 23
_diffrn_reflns_limit_k_min -23
_diffrn_reflns_limit_l_max 32
_diffrn_reflns_limit_l_min -32
_diffrn_reflns_number 46584
_diffrn_reflns_point_group_measured_fraction_full 0.996
_diffrn_reflns_point_group_measured_fraction_max 0.994
_diffrn_reflns_theta_full 67.679
_diffrn_reflns_theta_max 68.710
_diffrn_reflns_theta_min 2.757
_exptl_absorpt_coefficient_mu 0.632
_exptl_absorpt_correction_T_max 0.7531
_exptl_absorpt_correction_T_min 0.4868
_exptl_absorpt_correction_type multi-scan
_exptl_absorpt_process_details
;
SADABS-2016/2 (Bruker,2016/2) was used for absorption correction.
wR2(int) was 0.1114 before and 0.0600 after correction.
The Ratio of minimum to maximum transmission is 0.6464.
The \l/2 correction factor is Not present.
;
_exptl_crystal_colour colourless
_exptl_crystal_colour_primary colourless
_exptl_crystal_density_diffrn 1.320
_exptl_crystal_description needle
_exptl_crystal_F_000 1232
_exptl_crystal_size_max 0.23
_exptl_crystal_size_mid 0.1
_exptl_crystal_size_min 0.07
_refine_diff_density_max 0.184
_refine_diff_density_min -0.209
_refine_diff_density_rms 0.045
_refine_ls_extinction_method none
_refine_ls_goodness_of_fit_ref 1.047
_refine_ls_hydrogen_treatment constr
_refine_ls_matrix_type full
_refine_ls_number_parameters 415
_refine_ls_number_reflns 5471
_refine_ls_number_restraints 0
_refine_ls_restrained_S_all 1.047
_refine_ls_R_factor_all 0.0480
_refine_ls_R_factor_gt 0.0390
_refine_ls_shift/su_max 0.001
_refine_ls_shift/su_mean 0.000
_refine_ls_structure_factor_coef Fsqd
_refine_ls_weighting_details 'w=1/[\s^2^(Fo^2^)+(0.0549P)^2^+0.3920P] where P=(Fo^2^+2Fc^2^)/3'
_refine_ls_weighting_scheme calc
_refine_ls_wR_factor_gt 0.0989
_refine_ls_wR_factor_ref 0.1050
_reflns_Friedel_coverage 0.000
_reflns_number_gt 4653
_reflns_number_total 5471
_reflns_threshold_expression 'I > 2\s(I)'
_cod_data_source_file d5sc00374a2.cif
_cod_data_source_block 1_CCDC1
_cod_depositor_comments 'Adding full bibliography for 1573953--1573955.cif.'
_cod_database_code 1573954
_shelx_shelxl_version_number 2016/6
_shelx_space_group_comment
;
The symmetry employed for this shelxl refinement is uniquely defined
by the following loop, which should always be used as a source of
symmetry information in preference to the above space-group names.
They are only intended as comments.
;
_shelx_estimated_absorpt_t_max 0.957
_shelx_estimated_absorpt_t_min 0.868
_olex2_refinement_description
;
1. Fixed Uiso
 At 1.2 times of:
  All C(H) groups
2.a Aromatic/amide H refined with riding coordinates:
 C20(H20), C18(H18), C26(H26), C14(H14), C16(H16), C22(H22), C17(H17),
 C12(H12), C40(H40), C10(H10), C11(H11), C1(H1), C5(H5), C31(H31), C25(H25),
 C39(H39), C37(H37), C24(H24), C32(H32), C2(H2), C23(H23), C3(H3), C4(H4),
 C38(H38), C34(H34), C33(H33)
;
_olex2_submission_special_instructions 'No special instructions were received'

loop_
_space_group_symop_operation_xyz
'x, y, z'
'-x+1/2, y+1/2, -z+1/2'
'-x, -y, -z'
'x-1/2, -y-1/2, z-1/2'

loop_
_atom_site_label
_atom_site_type_symbol
_atom_site_fract_x
_atom_site_fract_y
_atom_site_fract_z
_atom_site_U_iso_or_equiv
_atom_site_adp_type
_atom_site_occupancy
_atom_site_site_symmetry_order
_atom_site_calc_flag
_atom_site_refinement_flags_posn
_atom_site_refinement_flags_adp
_atom_site_refinement_flags_occupancy
_atom_site_disorder_assembly
_atom_site_disorder_group
O1 O 0.21008(17) 0.24899(4) 0.48297(3) 0.0514(2) Uani 1 1 d . . . . .
N4 N 0.57783(18) 0.47771(5) 0.72742(3) 0.0441(2) Uani 1 1 d . . . . .
N3 N 0.7092(2) 0.42990(5) 0.79936(4) 0.0484(3) Uani 1 1 d . . . . .
C19 C 0.8786(2) 0.38100(6) 0.72770(4) 0.0436(3) Uani 1 1 d . . . . .
C27 C 0.5372(2) 0.48684(6) 0.67497(4) 0.0421(3) Uani 1 1 d . . . . .
N1 N 0.0891(3) 0.35483(6) 0.47724(5) 0.0673(3) Uani 1 1 d . . . . .
C21 C 0.7258(2) 0.42947(6) 0.75152(4) 0.0446(3) Uani 1 1 d . . . . .
C15 C 0.9432(2) 0.30083(6) 0.66271(4) 0.0443(3) Uani 1 1 d . . . . .
C20 C 0.8003(2) 0.34914(6) 0.68347(4) 0.0436(3) Uani 1 1 d . . . . .
H20 H 0.649172 0.360435 0.667483 0.052 Uiso 1 1 calc R . . . .
N2 N 0.2960(3) 0.35096(6) 0.51119(5) 0.0694(4) Uani 1 1 d . . . . .
C13 C 0.8481(2) 0.26531(6) 0.61688(4) 0.0453(3) Uani 1 1 d . . . . .
C18 C 1.1029(2) 0.36303(7) 0.75201(5) 0.0495(3) Uani 1 1 d . . . . .
H18 H 1.156210 0.383104 0.781821 0.059 Uiso 1 1 calc R . . . .
C28 C 0.4572(2) 0.50986(6) 0.76313(4) 0.0447(3) Uani 1 1 d . . . . .
C26 C 0.3261(2) 0.46231(7) 0.65020(5) 0.0493(3) Uani 1 1 d . . . . .
H26 H 0.208606 0.441549 0.667332 0.059 Uiso 1 1 calc R . . . .
C14 C 0.6633(2) 0.29311(6) 0.58495(5) 0.0491(3) Uani 1 1 d . . . . .
H14 H 0.608188 0.336469 0.590767 0.059 Uiso 1 1 calc R . . . .
C29 C 0.5402(2) 0.47908(6) 0.80645(4) 0.0464(3) Uani 1 1 d . . . . .
C41 C 0.2800(2) 0.56324(6) 0.75994(5) 0.0487(3) Uani 1 1 d . . . . .
C7 C 0.0449(3) 0.29426(6) 0.46186(5) 0.0509(3) Uani 1 1 d . . . . .
C6 C -0.1533(3) 0.27089(7) 0.42710(4) 0.0501(3) Uani 1 1 d . . . . .
C16 C 1.1692(2) 0.28508(7) 0.68744(5) 0.0537(3) Uani 1 1 d . . . . .
H16 H 1.269674 0.253779 0.673987 0.064 Uiso 1 1 calc R . . . .
C30 C 0.4368(3) 0.49454(6) 0.85139(5) 0.0508(3) Uani 1 1 d . . . . .
C22 C 0.7121(3) 0.51808(7) 0.65030(5) 0.0563(3) Uani 1 1 d . . . . .
H22 H 0.854320 0.534653 0.667156 0.068 Uiso 1 1 calc R . . . .
C9 C 0.5589(3) 0.25740(7) 0.54442(5) 0.0497(3) Uani 1 1 d . . . . .
C8 C 0.3590(3) 0.28848(7) 0.51350(5) 0.0517(3) Uani 1 1 d . . . . .
C17 C 1.2457(2) 0.31544(7) 0.73175(5) 0.0548(3) Uani 1 1 d . . . . .
H17 H 1.395528 0.303567 0.748066 0.066 Uiso 1 1 calc R . . . .
C36 C 0.1593(2) 0.57502(7) 0.80273(5) 0.0539(3) Uani 1 1 d . . . . .
C12 C 0.9337(3) 0.20128(7) 0.60554(5) 0.0541(3) Uani 1 1 d . . . . .
H12 H 1.059983 0.181864 0.625762 0.065 Uiso 1 1 calc R . . . .
C40 C 0.2255(3) 0.60452(7) 0.71847(5) 0.0574(3) Uani 1 1 d . . . . .
H40 H 0.311069 0.598648 0.691064 0.069 Uiso 1 1 calc R . . . .
C10 C 0.6446(3) 0.19338(7) 0.53441(5) 0.0564(3) Uani 1 1 d . . . . .
H10 H 0.575319 0.169084 0.507552 0.068 Uiso 1 1 calc R . . . .
C11 C 0.8338(3) 0.16642(7) 0.56483(5) 0.0612(4) Uani 1 1 d . . . . .
H11 H 0.894981 0.124134 0.557830 0.073 Uiso 1 1 calc R . . . .
C35 C 0.2373(3) 0.53946(7) 0.84877(5) 0.0558(3) Uani 1 1 d . . . . .
C1 C -0.1746(3) 0.20361(7) 0.41341(5) 0.0622(4) Uani 1 1 d . . . . .
H1 H -0.057213 0.172713 0.425713 0.075 Uiso 1 1 calc R . . . .
C5 C -0.3303(3) 0.31606(7) 0.40855(6) 0.0628(4) Uani 1 1 d . . . . .
H5 H -0.319628 0.361209 0.417767 0.075 Uiso 1 1 calc R . . . .
C31 C 0.5222(3) 0.46372(7) 0.89600(5) 0.0618(4) Uani 1 1 d . . . . .
H31 H 0.657242 0.435335 0.897531 0.074 Uiso 1 1 calc R . . . .
C25 C 0.2897(3) 0.46869(8) 0.59982(5) 0.0630(4) Uani 1 1 d . . . . .
H25 H 0.148125 0.451850 0.582891 0.076 Uiso 1 1 calc R . . . .
C39 C 0.0485(3) 0.65322(8) 0.71784(6) 0.0674(4) Uani 1 1 d . . . . .
H39 H 0.018295 0.681029 0.690580 0.081 Uiso 1 1 calc R . . . .
C37 C -0.0290(3) 0.62344(8) 0.79930(7) 0.0683(4) Uani 1 1 d . . . . .
H37 H -0.117902 0.630088 0.826138 0.082 Uiso 1 1 calc R . . . .
C24 C 0.4614(4) 0.49968(9) 0.57488(5) 0.0731(5) Uani 1 1 d . . . . .
H24 H 0.435897 0.504119 0.540962 0.088 Uiso 1 1 calc R . . . .
C32 C 0.4053(4) 0.47572(9) 0.93734(6) 0.0767(5) Uani 1 1 d . . . . .
H32 H 0.460435 0.455200 0.966882 0.092 Uiso 1 1 calc R . . . .
C2 C -0.3693(3) 0.18224(8) 0.38160(6) 0.0696(4) Uani 1 1 d . . . . .
H2 H -0.382631 0.137003 0.372706 0.084 Uiso 1 1 calc R . . . .
C23 C 0.6716(3) 0.52437(8) 0.59945(6) 0.0730(5) Uani 1 1 d . . . . .
H23 H 0.787552 0.545403 0.582093 0.088 Uiso 1 1 calc R . . . .
C3 C -0.5422(3) 0.22727(9) 0.36317(6) 0.0699(4) Uani 1 1 d . . . . .
H3 H -0.673098 0.212872 0.341722 0.084 Uiso 1 1 calc R . . . .
C4 C -0.5213(3) 0.29441(9) 0.37662(6) 0.0724(4) Uani 1 1 d . . . . .
H4 H -0.637982 0.325213 0.363866 0.087 Uiso 1 1 calc R . . . .
C38 C -0.0855(3) 0.66100(8) 0.75787(7) 0.0732(5) Uani 1 1 d . . . . .
H38 H -0.213639 0.691725 0.756543 0.088 Uiso 1 1 calc R . . . .
C34 C 0.1230(3) 0.54975(9) 0.89208(6) 0.0739(5) Uani 1 1 d . . . . .
H34 H -0.010947 0.578432 0.891502 0.089 Uiso 1 1 calc R . . . .
C33 C 0.2055(4) 0.51832(10) 0.93496(6) 0.0845(6) Uani 1 1 d . . . . .
H33 H 0.126035 0.525729 0.962979 0.101 Uiso 1 1 calc R . . . .

loop_
_atom_site_aniso_label
_atom_site_aniso_U_11
_atom_site_aniso_U_22
_atom_site_aniso_U_33
_atom_site_aniso_U_23
_atom_site_aniso_U_13
_atom_site_aniso_U_12
O1 0.0616(5) 0.0446(5) 0.0462(5) -0.0006(4) -0.0038(4) 0.0041(4)
N4 0.0448(5) 0.0474(6) 0.0389(5) -0.0018(4) -0.0021(4) 0.0028(4)
N3 0.0528(6) 0.0497(6) 0.0410(5) -0.0018(4) -0.0039(4) -0.0028(5)
C19 0.0420(6) 0.0452(6) 0.0428(6) 0.0057(5) -0.0006(5) -0.0009(5)
C27 0.0461(6) 0.0407(6) 0.0389(6) 0.0018(5) 0.0016(5) 0.0064(5)
N1 0.0822(9) 0.0490(7) 0.0661(7) -0.0030(5) -0.0176(6) 0.0069(6)
C21 0.0434(6) 0.0473(6) 0.0417(6) 0.0006(5) -0.0037(5) -0.0014(5)
C15 0.0421(6) 0.0437(6) 0.0468(6) 0.0064(5) 0.0029(5) 0.0026(5)
C20 0.0369(6) 0.0472(6) 0.0455(6) 0.0035(5) -0.0021(5) 0.0029(5)
N2 0.0853(9) 0.0497(7) 0.0676(8) -0.0060(5) -0.0215(7) 0.0065(6)
C13 0.0446(6) 0.0450(6) 0.0469(6) 0.0043(5) 0.0071(5) 0.0029(5)
C18 0.0474(7) 0.0531(7) 0.0460(6) 0.0080(5) -0.0061(5) -0.0029(5)
C28 0.0447(6) 0.0451(6) 0.0434(6) -0.0068(5) 0.0000(5) -0.0038(5)
C26 0.0486(7) 0.0542(7) 0.0439(6) 0.0000(5) -0.0012(5) 0.0038(6)
C14 0.0546(7) 0.0438(6) 0.0485(7) -0.0006(5) 0.0023(5) 0.0062(5)
C29 0.0492(7) 0.0463(7) 0.0429(6) -0.0065(5) -0.0008(5) -0.0076(5)
C41 0.0435(7) 0.0469(7) 0.0541(7) -0.0122(5) -0.0038(5) -0.0047(5)
C7 0.0634(8) 0.0438(7) 0.0446(6) 0.0028(5) 0.0007(6) 0.0063(6)
C6 0.0590(8) 0.0499(7) 0.0409(6) 0.0010(5) 0.0027(5) 0.0046(6)
C16 0.0450(7) 0.0541(7) 0.0614(8) 0.0055(6) 0.0015(6) 0.0106(6)
C30 0.0592(8) 0.0482(7) 0.0449(7) -0.0102(5) 0.0045(6) -0.0178(6)
C22 0.0537(8) 0.0481(7) 0.0678(9) 0.0085(6) 0.0103(6) 0.0022(6)
C9 0.0567(7) 0.0483(7) 0.0442(6) 0.0020(5) 0.0052(5) 0.0007(6)
C8 0.0643(8) 0.0460(7) 0.0437(6) -0.0021(5) -0.0010(6) 0.0007(6)
C17 0.0421(7) 0.0596(8) 0.0600(8) 0.0104(6) -0.0091(6) 0.0058(6)
C36 0.0477(7) 0.0506(7) 0.0634(8) -0.0182(6) 0.0046(6) -0.0099(6)
C12 0.0524(7) 0.0512(7) 0.0586(8) 0.0027(6) 0.0046(6) 0.0103(6)
C40 0.0587(8) 0.0529(8) 0.0579(8) -0.0082(6) -0.0085(6) 0.0056(6)
C10 0.0682(9) 0.0507(7) 0.0506(7) -0.0056(6) 0.0064(6) 0.0017(6)
C11 0.0681(9) 0.0486(7) 0.0673(9) -0.0067(6) 0.0089(7) 0.0118(6)
C35 0.0575(8) 0.0545(8) 0.0565(8) -0.0181(6) 0.0107(6) -0.0186(6)
C1 0.0753(10) 0.0529(8) 0.0555(8) -0.0067(6) -0.0087(7) 0.0118(7)
C5 0.0683(9) 0.0513(8) 0.0668(9) 0.0023(6) -0.0040(7) 0.0071(7)
C31 0.0837(10) 0.0558(8) 0.0454(7) -0.0075(6) 0.0029(7) -0.0189(7)
C25 0.0696(9) 0.0713(9) 0.0454(7) -0.0065(6) -0.0084(6) 0.0180(7)
C39 0.0655(9) 0.0561(8) 0.0758(10) -0.0135(7) -0.0180(8) 0.0090(7)
C37 0.0538(8) 0.0636(9) 0.0886(11) -0.0263(8) 0.0129(8) -0.0044(7)
C24 0.0962(13) 0.0811(11) 0.0427(7) 0.0086(7) 0.0099(8) 0.0330(10)
C32 0.1164(15) 0.0685(10) 0.0462(8) -0.0104(7) 0.0139(8) -0.0293(10)
C2 0.0849(11) 0.0599(9) 0.0611(9) -0.0127(7) -0.0093(8) 0.0036(8)
C23 0.0859(12) 0.0684(10) 0.0700(10) 0.0245(8) 0.0352(9) 0.0179(8)
C3 0.0673(10) 0.0790(11) 0.0602(9) -0.0066(8) -0.0107(7) 0.0002(8)
C4 0.0670(10) 0.0712(10) 0.0751(10) 0.0045(8) -0.0128(8) 0.0111(8)
C38 0.0563(9) 0.0593(9) 0.1013(13) -0.0224(9) -0.0075(8) 0.0089(7)
C34 0.0775(11) 0.0786(11) 0.0691(10) -0.0218(8) 0.0245(8) -0.0156(9)
C33 0.1086(15) 0.0882(13) 0.0617(10) -0.0219(9) 0.0346(10) -0.0278(11)

loop_
_atom_type_symbol
_atom_type_description
_atom_type_scat_dispersion_real
_atom_type_scat_dispersion_imag
_atom_type_scat_source
C C 0.0181 0.0091 'International Tables Vol C Tables 4.2.6.8 and 6.1.1.4'
H H 0.0000 0.0000 'International Tables Vol C Tables 4.2.6.8 and 6.1.1.4'
N N 0.0311 0.0180 'International Tables Vol C Tables 4.2.6.8 and 6.1.1.4'
O O 0.0492 0.0322 'International Tables Vol C Tables 4.2.6.8 and 6.1.1.4'

loop_
_geom_angle_atom_site_label_1
_geom_angle_atom_site_label_2
_geom_angle_atom_site_label_3
_geom_angle
_geom_angle_site_symmetry_1
_geom_angle_site_symmetry_3
_geom_angle_publ_flag
C8 O1 C7 102.71(10) . . ?
C21 N4 C27 126.17(10) . . ?
C21 N4 C28 106.32(10) . . ?
C28 N4 C27 127.14(10) . . ?
C21 N3 C29 104.83(10) . . ?
C20 C19 C21 122.52(11) . . ?
C18 C19 C21 118.31(11) . . ?
C18 C19 C20 119.02(12) . . ?
C26 C27 N4 119.28(11) . . ?
C22 C27 N4 119.70(12) . . ?
C22 C27 C26 120.99(12) . . ?
C7 N1 N2 106.38(11) . . ?
N4 C21 C19 125.21(11) . . ?
N3 C21 N4 112.06(11) . . ?
N3 C21 C19 122.70(11) . . ?
C20 C15 C13 120.07(11) . . ?
C20 C15 C16 117.91(12) . . ?
C16 C15 C13 121.95(11) . . ?
C19 C20 H20 119.2 . . ?
C15 C20 C19 121.62(11) . . ?
C15 C20 H20 119.2 . . ?
C8 N2 N1 106.48(11) . . ?
C14 C13 C15 121.32(11) . . ?
C14 C13 C12 117.49(12) . . ?
C12 C13 C15 121.12(11) . . ?
C19 C18 H18 120.1 . . ?
C17 C18 C19 119.80(12) . . ?
C17 C18 H18 120.1 . . ?
N4 C28 C41 131.53(11) . . ?
C29 C28 N4 105.20(11) . . ?
C29 C28 C41 123.26(12) . . ?
C27 C26 H26 120.2 . . ?
C27 C26 C25 119.67(14) . . ?
C25 C26 H26 120.2 . . ?
C13 C14 H14 119.3 . . ?
C13 C14 C9 121.41(12) . . ?
C9 C14 H14 119.3 . . ?
N3 C29 C30 126.92(12) . . ?
C28 C29 N3 111.57(11) . . ?
C28 C29 C30 121.24(12) . . ?
C36 C41 C28 116.06(12) . . ?
C40 C41 C28 124.65(12) . . ?
C40 C41 C36 119.27(13) . . ?
O1 C7 C6 119.72(11) . . ?
N1 C7 O1 112.13(12) . . ?
N1 C7 C6 128.14(12) . . ?
C1 C6 C7 121.47(12) . . ?
C5 C6 C7 119.52(12) . . ?
C5 C6 C1 118.96(13) . . ?
C15 C16 H16 119.6 . . ?
C17 C16 C15 120.78(13) . . ?
C17 C16 H16 119.6 . . ?
C35 C30 C29 117.44(12) . . ?
C31 C30 C29 121.61(14) . . ?
C31 C30 C35 120.88(13) . . ?
C27 C22 H22 120.7 . . ?
C27 C22 C23 118.50(14) . . ?
C23 C22 H22 120.7 . . ?
C14 C9 C8 118.60(12) . . ?
C10 C9 C14 119.90(13) . . ?
C10 C9 C8 121.50(12) . . ?
O1 C8 C9 119.37(11) . . ?
N2 C8 O1 112.30(12) . . ?
N2 C8 C9 128.32(12) . . ?
C18 C17 C16 120.84(12) . . ?
C18 C17 H17 119.6 . . ?
C16 C17 H17 119.6 . . ?
C41 C36 C35 120.41(13) . . ?
C37 C36 C41 117.12(14) . . ?
C37 C36 C35 122.42(14) . . ?
C13 C12 H12 119.5 . . ?
C11 C12 C13 121.10(13) . . ?
C11 C12 H12 119.5 . . ?
C41 C40 H40 119.5 . . ?
C39 C40 C41 121.06(15) . . ?
C39 C40 H40 119.5 . . ?
C9 C10 H10 120.5 . . ?
C11 C10 C9 119.09(13) . . ?
C11 C10 H10 120.5 . . ?
C12 C11 H11 119.5 . . ?
C10 C11 C12 120.94(13) . . ?
C10 C11 H11 119.5 . . ?
C30 C35 C36 120.56(12) . . ?
C34 C35 C30 117.16(15) . . ?
C34 C35 C36 122.26(15) . . ?
C6 C1 H1 119.8 . . ?
C2 C1 C6 120.38(14) . . ?
C2 C1 H1 119.8 . . ?
C6 C5 H5 119.9 . . ?
C4 C5 C6 120.15(14) . . ?
C4 C5 H5 119.9 . . ?
C30 C31 H31 120.1 . . ?
C32 C31 C30 119.72(17) . . ?
C32 C31 H31 120.1 . . ?
C26 C25 H25 120.0 . . ?
C24 C25 C26 119.97(15) . . ?
C24 C25 H25 120.0 . . ?
C40 C39 H39 120.0 . . ?
C40 C39 C38 119.98(16) . . ?
C38 C39 H39 120.0 . . ?
C36 C37 H37 118.9 . . ?
C38 C37 C36 122.27(15) . . ?
C38 C37 H37 118.9 . . ?
C25 C24 H24 119.7 . . ?
C25 C24 C23 120.51(14) . . ?
C23 C24 H24 119.7 . . ?
C31 C32 H32 120.0 . . ?
C31 C32 C33 119.94(17) . . ?
C33 C32 H32 120.0 . . ?
C1 C2 H2 119.9 . . ?
C3 C2 C1 120.27(15) . . ?
C3 C2 H2 119.9 . . ?
C22 C23 H23 119.8 . . ?
C24 C23 C22 120.35(15) . . ?
C24 C23 H23 119.8 . . ?
C2 C3 H3 120.2 . . ?
C2 C3 C4 119.52(15) . . ?
C4 C3 H3 120.2 . . ?
C5 C4 C3 120.71(15) . . ?
C5 C4 H4 119.6 . . ?
C3 C4 H4 119.6 . . ?
C39 C38 H38 120.0 . . ?
C37 C38 C39 119.91(15) . . ?
C37 C38 H38 120.0 . . ?
C35 C34 H34 119.4 . . ?
C33 C34 C35 121.18(18) . . ?
C33 C34 H34 119.4 . . ?
C32 C33 H33 119.5 . . ?
C34 C33 C32 121.08(16) . . ?
C34 C33 H33 119.5 . . ?

loop_
_geom_bond_atom_site_label_1
_geom_bond_atom_site_label_2
_geom_bond_distance
_geom_bond_site_symmetry_2
_geom_bond_publ_flag
O1 C7 1.3659(15) . ?
O1 C8 1.3613(16) . ?
N4 C27 1.4433(15) . ?
N4 C21 1.3823(16) . ?
N4 C28 1.3878(16) . ?
N3 C21 1.3214(16) . ?
N3 C29 1.3741(17) . ?
C19 C21 1.4694(18) . ?
C19 C20 1.3967(17) . ?
C19 C18 1.3925(17) . ?
C27 C26 1.3776(18) . ?
C27 C22 1.3746(18) . ?
N1 N2 1.4023(18) . ?
N1 C7 1.2876(18) . ?
C15 C20 1.3939(17) . ?
C15 C13 1.4896(18) . ?
C15 C16 1.3941(18) . ?
C20 H20 0.9300 . ?
N2 C8 1.2858(18) . ?
C13 C14 1.3908(17) . ?
C13 C12 1.3987(18) . ?
C18 H18 0.9300 . ?
C18 C17 1.3778(19) . ?
C28 C29 1.3726(17) . ?
C28 C41 1.4360(18) . ?
C26 H26 0.9300 . ?
C26 C25 1.3803(19) . ?
C14 H14 0.9300 . ?
C14 C9 1.3931(18) . ?
C29 C30 1.4365(18) . ?
C41 C36 1.4197(19) . ?
C41 C40 1.408(2) . ?
C7 C6 1.4539(19) . ?
C6 C1 1.3870(19) . ?
C6 C5 1.3836(19) . ?
C16 H16 0.9300 . ?
C16 C17 1.383(2) . ?
C30 C35 1.410(2) . ?
C30 C31 1.406(2) . ?
C22 H22 0.9300 . ?
C22 C23 1.394(2) . ?
C9 C8 1.4593(18) . ?
C9 C10 1.3900(19) . ?
C17 H17 0.9300 . ?
C36 C35 1.472(2) . ?
C36 C37 1.409(2) . ?
C12 H12 0.9300 . ?
C12 C11 1.380(2) . ?
C40 H40 0.9300 . ?
C40 C39 1.370(2) . ?
C10 H10 0.9300 . ?
C10 C11 1.378(2) . ?
C11 H11 0.9300 . ?
C35 C34 1.409(2) . ?
C1 H1 0.9300 . ?
C1 C2 1.382(2) . ?
C5 H5 0.9300 . ?
C5 C4 1.371(2) . ?
C31 H31 0.9300 . ?
C31 C32 1.375(2) . ?
C25 H25 0.9300 . ?
C25 C24 1.364(3) . ?
C39 H39 0.9300 . ?
C39 C38 1.386(2) . ?
C37 H37 0.9300 . ?
C37 C38 1.367(3) . ?
C24 H24 0.9300 . ?
C24 C23 1.372(3) . ?
C32 H32 0.9300 . ?
C32 C33 1.383(3) . ?
C2 H2 0.9300 . ?
C2 C3 1.366(2) . ?
C23 H23 0.9300 . ?
C3 H3 0.9300 . ?
C3 C4 1.382(2) . ?
C4 H4 0.9300 . ?
C38 H38 0.9300 . ?
C34 H34 0.9300 . ?
C34 C33 1.368(3) . ?
C33 H33 0.9300 . ?
